data_1512434
loop_
_publ_author_name
'Jie Yang'
'Lei Shen'
'Gao-Wen Yang'
'Qiao-Yun Li'
'Liu-Liu Zhu'
'Wei Shen'
'Cheng Ji'
'Xiao-Feng Shen'

_publ_section_title
;
 Four novel coordination compounds containing Hpypza ligand [Hpypza =
 [3-(2-pyridyl)-1-pyrazolyl] acetic acid]
;
_journal_name_full
;
Inorganica Chimica Acta
;
_journal_page_first 25
_journal_page_last 29
_journal_paper_doi 10.1016/j.ica.2012.06.012
_journal_volume 392
_journal_year 2012
_chemical_formula_moiety 'C10 H8 Cd Cl N3 O2'
_chemical_formula_sum 'C10 H8 Cd Cl N3 O2'
_chemical_formula_weight 350.05
_chemical_name_systematic
; 
 ? 
;
_space_group_IT_number 2
_symmetry_cell_setting triclinic
_symmetry_space_group_name_Hall '-P 1'
_symmetry_space_group_name_H-M 'P -1'
_atom_sites_solution_hydrogens geom
_atom_sites_solution_primary direct
_atom_sites_solution_secondary difmap
_audit_creation_method SHELXL-97
_cell_angle_alpha 88.48(3)
_cell_angle_beta 75.85(3)
_cell_angle_gamma 70.57(3)
_cell_formula_units_Z 2
_cell_length_a 7.9609(16)
_cell_length_b 8.7317(17)
_cell_length_c 9.0662(18)
_cell_measurement_temperature 291(2)
_cell_volume 575.3(2)
_computing_molecular_graphics 'SHELXL-97 (Sheldrick, 1997)'
_computing_publication_material 'SHELXL-97 (Sheldrick, 1997)'
_computing_structure_refinement 'SHELXL-97 (Sheldrick, 1997)'
_computing_structure_solution 'SHELXS-97 (Sheldrick, 1990)'
_diffrn_ambient_temperature 291(2)
_diffrn_measured_fraction_theta_full 0.994
_diffrn_measured_fraction_theta_max 0.994
_diffrn_measurement_device_type 'Rigaku mercury'
_diffrn_measurement_method \w
_diffrn_radiation_monochromator graphite
_diffrn_radiation_source 'fine-focus sealed tube'
_diffrn_radiation_type MoK\a
_diffrn_radiation_wavelength 0.71073
_diffrn_reflns_av_R_equivalents 0.0295
_diffrn_reflns_av_sigmaI/netI 0.0359
_diffrn_reflns_limit_h_max 10
_diffrn_reflns_limit_h_min -10
_diffrn_reflns_limit_k_max 11
_diffrn_reflns_limit_k_min -11
_diffrn_reflns_limit_l_max 11
_diffrn_reflns_limit_l_min -11
_diffrn_reflns_number 6018
_diffrn_reflns_theta_full 27.48
_diffrn_reflns_theta_max 27.48
_diffrn_reflns_theta_min 3.05
_diffrn_standards_decay_% 0
_diffrn_standards_interval_count 0
_diffrn_standards_interval_time 0
_diffrn_standards_number 0
_exptl_absorpt_coefficient_mu 2.121
_exptl_absorpt_correction_T_max 0.6300
_exptl_absorpt_correction_T_min 0.6191
_exptl_absorpt_correction_type multi-scan
_exptl_crystal_density_diffrn 2.021
_exptl_crystal_density_method 'not measured'
_exptl_crystal_F_000 340
_exptl_crystal_size_max 0.25
_exptl_crystal_size_mid 0.24
_exptl_crystal_size_min 0.24
_refine_diff_density_max 0.412
_refine_diff_density_min -0.928
_refine_diff_density_rms 0.121
_refine_ls_extinction_method none
_refine_ls_goodness_of_fit_ref 1.194
_refine_ls_hydrogen_treatment constr
_refine_ls_matrix_type full
_refine_ls_number_parameters 154
_refine_ls_number_reflns 2640
_refine_ls_number_restraints 0
_refine_ls_restrained_S_all 1.194
_refine_ls_R_factor_all 0.0303
_refine_ls_R_factor_gt 0.0274
_refine_ls_shift/su_max 0.001
_refine_ls_shift/su_mean 0.000
_refine_ls_structure_factor_coef Fsqd
_refine_ls_weighting_details 'calc w=1/[\s^2^(Fo^2^)+(0.0375P)^2^+0.0335P] where P=(Fo^2^+2Fc^2^)/3'
_refine_ls_weighting_scheme calc
_refine_ls_wR_factor_gt 0.0759
_refine_ls_wR_factor_ref 0.0771
_reflns_number_gt 2473
_reflns_number_total 2640
_reflns_threshold_expression >2sigma(I)
_cod_data_source_file ICA-2012-392-25-29-2.CIF
_cod_data_source_block t
_cod_database_code 1512434

loop_
_symmetry_equiv_pos_as_xyz
'x, y, z'
'-x, -y, -z'

loop_
_atom_site_label
_atom_site_type_symbol
_atom_site_fract_x
_atom_site_fract_y
_atom_site_fract_z
_atom_site_U_iso_or_equiv
_atom_site_adp_type
_atom_site_occupancy
_atom_site_symmetry_multiplicity
_atom_site_calc_flag
_atom_site_refinement_flags
Cd1 Cd 0.44003(3) 0.19659(2) 0.11840(2) 0.02929(10) Uani 1 1 d .
Cl1 Cl 0.26747(10) 0.00776(9) 0.06812(9) 0.03709(18) Uani 1 1 d .
N1 N 0.7682(3) 0.3314(3) 0.1954(3) 0.0308(5) Uani 1 1 d .
N2 N 0.6236(3) 0.2783(3) 0.2384(3) 0.0268(5) Uani 1 1 d .
N3 N 0.3440(3) 0.1768(3) 0.3834(3) 0.0310(5) Uani 1 1 d .
C1 C 0.8214(5) 0.3651(4) 0.3164(4) 0.0386(7) Uani 1 1 d .
H1A H 0.9178 0.4036 0.3141 0.046 Uiso 1 1 calc R
C2 C 0.7078(4) 0.3324(4) 0.4441(4) 0.0381(7) Uani 1 1 d .
H2A H 0.7108 0.3440 0.5450 0.046 Uiso 1 1 calc R
C3 C 0.5864(4) 0.2779(3) 0.3891(3) 0.0281(6) Uani 1 1 d .
C4 C 0.4350(4) 0.2251(3) 0.4698(3) 0.0274(6) Uani 1 1 d .
C5 C 0.3842(5) 0.2247(4) 0.6279(4) 0.0390(7) Uani 1 1 d .
H5A H 0.4480 0.2580 0.6867 0.047 Uiso 1 1 calc R
C6 C 0.2393(5) 0.1749(4) 0.6958(4) 0.0457(8) Uani 1 1 d .
H6A H 0.2050 0.1726 0.8013 0.055 Uiso 1 1 calc R
C7 C 0.1447(5) 0.1284(4) 0.6077(4) 0.0471(9) Uani 1 1 d .
H7A H 0.0438 0.0972 0.6522 0.057 Uiso 1 1 calc R
C8 C 0.2030(4) 0.1291(4) 0.4523(4) 0.0406(7) Uani 1 1 d .
H8A H 0.1413 0.0948 0.3922 0.049 Uiso 1 1 calc R
C9 C 0.8407(4) 0.3521(4) 0.0363(4) 0.0341(7) Uani 1 1 d .
H9A H 0.8334 0.2661 -0.0249 0.041 Uiso 1 1 calc R
H9B H 0.9696 0.3401 0.0198 0.041 Uiso 1 1 calc R
C10 C 0.7406(4) 0.5163(4) -0.0191(4) 0.0319(6) Uani 1 1 d .
O1 O 0.8093(3) 0.5454(3) -0.1507(3) 0.0517(6) Uani 1 1 d .
O2 O 0.5994(3) 0.6130(3) 0.0665(3) 0.0416(5) Uani 1 1 d .

loop_
_atom_site_aniso_label
_atom_site_aniso_U_11
_atom_site_aniso_U_22
_atom_site_aniso_U_33
_atom_site_aniso_U_23
_atom_site_aniso_U_13
_atom_site_aniso_U_12
Cd1 0.03511(15) 0.03199(14) 0.02295(14) 0.00089(9) -0.00989(10) -0.01214(10)
Cl1 0.0359(4) 0.0382(4) 0.0377(4) -0.0080(3) -0.0058(3) -0.0148(3)
N1 0.0312(13) 0.0298(12) 0.0322(14) 0.0038(10) -0.0086(11) -0.0111(10)
N2 0.0303(12) 0.0274(11) 0.0255(12) 0.0022(10) -0.0071(10) -0.0131(10)
N3 0.0333(13) 0.0343(13) 0.0256(13) 0.0003(10) -0.0063(11) -0.0122(11)
C1 0.0384(17) 0.0372(16) 0.049(2) 0.0038(15) -0.0196(15) -0.0176(14)
C2 0.0457(18) 0.0397(16) 0.0341(18) -0.0016(14) -0.0184(15) -0.0150(14)
C3 0.0343(15) 0.0242(12) 0.0256(15) -0.0009(11) -0.0097(12) -0.0076(11)
C4 0.0324(15) 0.0245(13) 0.0214(14) -0.0009(11) -0.0076(12) -0.0038(11)
C5 0.0470(18) 0.0423(17) 0.0234(16) -0.0014(14) -0.0069(14) -0.0105(14)
C6 0.048(2) 0.055(2) 0.0228(16) 0.0013(15) 0.0009(15) -0.0093(16)
C7 0.0376(18) 0.053(2) 0.045(2) 0.0089(17) 0.0013(16) -0.0162(16)
C8 0.0377(17) 0.0487(18) 0.0384(19) 0.0061(15) -0.0081(15) -0.0198(15)
C9 0.0333(15) 0.0344(15) 0.0312(16) 0.0041(13) -0.0006(13) -0.0126(13)
C10 0.0334(15) 0.0326(15) 0.0376(18) 0.0045(13) -0.0150(14) -0.0170(13)
O1 0.0464(14) 0.0593(15) 0.0472(15) 0.0236(13) -0.0067(12) -0.0202(12)
O2 0.0552(14) 0.0329(11) 0.0339(12) 0.0019(10) -0.0169(11) -0.0071(10)

loop_
_atom_type_symbol
_atom_type_description
_atom_type_scat_dispersion_real
_atom_type_scat_dispersion_imag
_atom_type_scat_source
C C 0.0033 0.0016 'International Tables Vol C Tables 4.2.6.8 and 6.1.1.4'
H H 0.0000 0.0000 'International Tables Vol C Tables 4.2.6.8 and 6.1.1.4'
Cd Cd -0.8075 1.2024 'International Tables Vol C Tables 4.2.6.8 and 6.1.1.4'
Cl Cl 0.1484 0.1585 'International Tables Vol C Tables 4.2.6.8 and 6.1.1.4'
N N 0.0061 0.0033 'International Tables Vol C Tables 4.2.6.8 and 6.1.1.4'
O O 0.0106 0.0060 'International Tables Vol C Tables 4.2.6.8 and 6.1.1.4'

loop_
_geom_angle_atom_site_label_1
_geom_angle_atom_site_label_2
_geom_angle_atom_site_label_3
_geom_angle
_geom_angle_site_symmetry_1
_geom_angle_site_symmetry_3
N2 Cd1 O2 101.01(9) . 2_665
N2 Cd1 N3 70.67(9) . .
O2 Cd1 N3 140.47(8) 2_665 .
N2 Cd1 O1 97.21(9) . 2_665
O2 Cd1 O1 54.92(9) 2_665 2_665
N3 Cd1 O1 87.05(9) . 2_665
N2 Cd1 Cl1 154.65(6) . .
O2 Cd1 Cl1 104.25(6) 2_665 .
N3 Cd1 Cl1 90.81(7) . .
O1 Cd1 Cl1 99.01(7) 2_665 .
N2 Cd1 Cl1 90.87(6) . 2_655
O2 Cd1 Cl1 91.94(7) 2_665 2_655
N3 Cd1 Cl1 125.86(7) . 2_655
O1 Cd1 Cl1 146.78(7) 2_665 2_655
Cl1 Cd1 Cl1 86.15(3) . 2_655
N2 Cd1 C10 99.82(8) . 2_665
O2 Cd1 C10 27.51(9) 2_665 2_665
N3 Cd1 C10 113.79(10) . 2_665
O1 Cd1 C10 27.41(9) 2_665 2_665
Cl1 Cd1 C10 103.56(6) . 2_665
Cl1 Cd1 C10 119.44(8) 2_655 2_665
N2 Cd1 Cd1 128.53(6) . 2_655
O2 Cd1 Cd1 100.97(6) 2_665 2_655
N3 Cd1 Cd1 114.50(6) . 2_655
O1 Cd1 Cd1 133.19(7) 2_665 2_655
Cl1 Cd1 Cd1 43.61(2) . 2_655
Cl1 Cd1 Cd1 42.54(3) 2_655 2_655
C10 Cd1 Cd1 119.91(7) 2_665 2_655
Cd1 Cl1 Cd1 93.85(3) . 2_655
C1 N1 N2 111.2(3) . .
C1 N1 C9 128.3(3) . .
N2 N1 C9 120.4(2) . .
C3 N2 N1 106.0(2) . .
C3 N2 Cd1 117.48(18) . .
N1 N2 Cd1 136.52(19) . .
C8 N3 C4 118.7(3) . .
C8 N3 Cd1 124.8(2) . .
C4 N3 Cd1 116.34(19) . .
N1 C1 C2 107.4(3) . .
N1 C1 H1A 126.3 . .
C2 C1 H1A 126.3 . .
C1 C2 C3 104.9(3) . .
C1 C2 H2A 127.6 . .
C3 C2 H2A 127.6 . .
N2 C3 C2 110.4(3) . .
N2 C3 C4 118.9(2) . .
C2 C3 C4 130.7(3) . .
N3 C4 C5 120.9(3) . .
N3 C4 C3 116.6(2) . .
C5 C4 C3 122.5(3) . .
C6 C5 C4 119.2(3) . .
C6 C5 H5A 120.4 . .
C4 C5 H5A 120.4 . .
C5 C6 C7 119.7(3) . .
C5 C6 H6A 120.1 . .
C7 C6 H6A 120.1 . .
C8 C7 C6 118.3(3) . .
C8 C7 H7A 120.8 . .
C6 C7 H7A 120.8 . .
N3 C8 C7 123.0(3) . .
N3 C8 H8A 118.5 . .
C7 C8 H8A 118.5 . .
N1 C9 C10 114.1(3) . .
N1 C9 H9A 108.7 . .
C10 C9 H9A 108.7 . .
N1 C9 H9B 108.7 . .
C10 C9 H9B 108.7 . .
H9A C9 H9B 107.6 . .
O1 C10 O2 123.6(3) . .
O1 C10 C9 116.2(3) . .
O2 C10 C9 120.3(3) . .
O1 C10 Cd1 63.93(18) . 2_665
O2 C10 Cd1 59.67(16) . 2_665
C9 C10 Cd1 178.9(2) . 2_665
C10 O1 Cd1 88.7(2) . 2_665
C10 O2 Cd1 92.82(19) . 2_665

loop_
_geom_bond_atom_site_label_1
_geom_bond_atom_site_label_2
_geom_bond_distance
_geom_bond_site_symmetry_2
Cd1 N2 2.311(2) .
Cd1 O2 2.331(2) 2_665
Cd1 N3 2.357(3) .
Cd1 O1 2.424(3) 2_665
Cd1 Cl1 2.5819(9) .
Cd1 Cl1 2.6336(15) 2_655
Cd1 C10 2.698(3) 2_665
Cd1 Cd1 3.8099(13) 2_655
Cl1 Cd1 2.6336(15) 2_655
N1 C1 1.341(4) .
N1 N2 1.348(3) .
N1 C9 1.448(4) .
N2 C3 1.326(4) .
N3 C8 1.334(4) .
N3 C4 1.347(4) .
C1 C2 1.372(5) .
C1 H1A 0.9300 .
C2 C3 1.402(4) .
C2 H2A 0.9300 .
C3 C4 1.456(4) .
C4 C5 1.391(4) .
C5 C6 1.368(5) .
C5 H5A 0.9300 .
C6 C7 1.373(5) .
C6 H6A 0.9300 .
C7 C8 1.372(5) .
C7 H7A 0.9300 .
C8 H8A 0.9300 .
C9 C10 1.530(4) .
C9 H9A 0.9700 .
C9 H9B 0.9700 .
C10 O1 1.242(4) .
C10 O2 1.248(4) .
C10 Cd1 2.698(3) 2_665
O1 Cd1 2.424(3) 2_665
O2 Cd1 2.331(2) 2_665
